data_2225388
loop_
_publ_author_name
'Vetter, Cornelia'
'Wagner, Christoph'
'Steinborn, Dirk'

_publ_section_title
;(Acetato-\k<i>O</i>)(2,2'-bipyridine-\k^2^<i>N</i>,<i>N</i>')trimethylplatinum(IV)
 monohydrate
;
_journal_coeditor_code TK2621
_journal_issue 3
_journal_name_full 'Acta Crystallographica Section E'
_journal_page_first m286
_journal_paper_doi 10.1107/S160053681000499X
_journal_volume 66
_journal_year 2010
_chemical_formula_iupac '[Pt (C H3)3 (C2 H3 O2) (C10 H8 N2)] , H2 O'
_chemical_formula_moiety 'C15 H20 N2 O2 Pt , H2 O'
_chemical_formula_sum 'C15 H22 N2 O3 Pt'
_chemical_formula_weight 473.44
_chemical_name_systematic
;
(Acetato-\k<i>O</i>)(2,2'-bipyridine-\
\k^2^<i>N</i>,<i>N</i>')trimethylplatinum(IV) monohydrate
;
_space_group_IT_number 14
_symmetry_cell_setting monoclinic
_symmetry_space_group_name_Hall '-P 2ybc'
_symmetry_space_group_name_H-M 'P 1 21/c 1'
_atom_sites_solution_hydrogens geom
_atom_sites_solution_primary direct
_atom_sites_solution_secondary difmap
_audit_creation_method SHELXL-97
_cell_angle_alpha 90
_cell_angle_beta 125.05(3)
_cell_angle_gamma 90
_cell_formula_units_Z 4
_cell_length_a 10.972(3)
_cell_length_b 13.455(3)
_cell_length_c 13.768(3)
_cell_measurement_reflns_used 26
_cell_measurement_temperature 293(2)
_cell_measurement_theta_max 25.2
_cell_measurement_theta_min 15.1
_cell_volume 1663.9(9)
_computing_cell_refinement 'STADI4 (Stoe & Cie, 1996)'
_computing_data_collection 'STADI4 (Stoe & Cie, 1996)'
_computing_data_reduction 'STADI4 (Stoe & Cie, 1996)'
_computing_molecular_graphics 'DIAMOND (Brandenburg, 2001)'
_computing_publication_material 'SHELXL97 (Sheldrick, 2008)'
_computing_structure_refinement 'SHELXL97 (Sheldrick, 2008)'
_computing_structure_solution 'SHELXS97 (Sheldrick, 2008)'
_diffrn_ambient_temperature 293(2)
_diffrn_measured_fraction_theta_full 1.000
_diffrn_measured_fraction_theta_max 1.000
_diffrn_measurement_device_type 'Stoe STADI-IV'
_diffrn_measurement_method \w/2\q
_diffrn_radiation_monochromator graphite
_diffrn_radiation_source 'fine-focus sealed tube'
_diffrn_radiation_type MoK\a
_diffrn_radiation_wavelength 0.71073
_diffrn_reflns_av_R_equivalents 0.0312
_diffrn_reflns_av_sigmaI/netI 0.0348
_diffrn_reflns_limit_h_max 13
_diffrn_reflns_limit_h_min -13
_diffrn_reflns_limit_k_max 0
_diffrn_reflns_limit_k_min -16
_diffrn_reflns_limit_l_max 16
_diffrn_reflns_limit_l_min -13
_diffrn_reflns_number 4494
_diffrn_reflns_theta_full 25.02
_diffrn_reflns_theta_max 25.02
_diffrn_reflns_theta_min 2.27
_diffrn_standards_decay_% 'random, +-5'
_diffrn_standards_interval_time 60
_diffrn_standards_number 2
_exptl_absorpt_coefficient_mu 8.444
_exptl_absorpt_correction_T_max 0.089
_exptl_absorpt_correction_T_min 0.031
_exptl_absorpt_correction_type psi-scan
_exptl_absorpt_process_details '(X-RED32; Stoe & Cie, 1996)'
_exptl_crystal_colour orange
_exptl_crystal_density_diffrn 1.890
_exptl_crystal_density_method 'not measured'
_exptl_crystal_description block
_exptl_crystal_F_000 912
_exptl_crystal_size_max 0.48
_exptl_crystal_size_mid 0.34
_exptl_crystal_size_min 0.24
_refine_diff_density_max 1.611
_refine_diff_density_min -1.787
_refine_ls_extinction_coef 0.0018(3)
_refine_ls_extinction_expression Fc^*^=kFc[1+0.001xFc^2^\l^3^/sin(2\q)]^-1/4^
_refine_ls_extinction_method 'SHELXL (Sheldrick, 2008)'
_refine_ls_goodness_of_fit_ref 1.064
_refine_ls_hydrogen_treatment mixed
_refine_ls_matrix_type full
_refine_ls_number_constraints 0
_refine_ls_number_parameters 199
_refine_ls_number_reflns 2931
_refine_ls_number_restraints 2
_refine_ls_restrained_S_all 1.064
_refine_ls_R_factor_all 0.0508
_refine_ls_R_factor_gt 0.0403
_refine_ls_shift/su_max 0.001
_refine_ls_shift/su_mean 0.000
_refine_ls_structure_factor_coef Fsqd
_refine_ls_weighting_details 'calc w=1/[\s^2^(Fo^2^)+(0.0676P)^2^+4.3682P] where P=(Fo^2^+2Fc^2^)/3'
_refine_ls_weighting_scheme calc
_refine_ls_wR_factor_gt 0.1085
_refine_ls_wR_factor_ref 0.1185
_reflns_number_gt 2455
_reflns_number_total 2931
_reflns_threshold_expression I>2\s(I)
_cod_data_source_file tk2621.cif
_cod_data_source_block I
_cod_original_cell_volume 1663.9(8)
_cod_original_sg_symbol_H-M 'P 21/c'
_cod_database_code 2225388
_cod_database_fobs_code 2225388

loop_
_symmetry_equiv_pos_as_xyz
'x, y, z'
'-x, y+1/2, -z+1/2'
'-x, -y, -z'
'x, -y-1/2, z-1/2'

loop_
_atom_site_type_symbol
_atom_site_label
_atom_site_fract_x
_atom_site_fract_y
_atom_site_fract_z
_atom_site_U_iso_or_equiv
_atom_site_adp_type
_atom_site_calc_flag
_atom_site_refinement_flags
_atom_site_occupancy
_atom_site_disorder_assembly
_atom_site_disorder_group
C C1 -0.0620(12) 0.7592(8) 0.1850(9) 0.072(3) Uani d . 1 . .
H H1 -0.0535 0.7673 0.1198 0.087 Uiso calc R 1 . .
H H3 -0.1629 0.7714 0.1584 0.087 Uiso calc R 1 . .
H H2 -0.0345 0.6926 0.2150 0.087 Uiso calc R 1 . .
C C2 -0.0048(12) 0.7967(10) 0.4045(11) 0.081(3) Uani d . 1 . .
H H6 0.0412 0.8284 0.4804 0.097 Uiso calc R 1 . .
H H5 0.0170 0.7269 0.4158 0.097 Uiso calc R 1 . .
H H4 -0.1106 0.8063 0.3591 0.097 Uiso calc R 1 . .
C C3 -0.0935(11) 0.9574(8) 0.2409(10) 0.069(3) Uani d . 1 . .
H H9 -0.0603 1.0175 0.2869 0.083 Uiso calc R 1 . .
H H8 -0.1760 0.9304 0.2387 0.083 Uiso calc R 1 . .
H H7 -0.1241 0.9718 0.1616 0.083 Uiso calc R 1 . .
C C4 0.3091(10) 0.7018(7) 0.3608(9) 0.058(2) Uani d . 1 . .
C C5 0.4295(13) 0.6271(9) 0.4412(12) 0.081(4) Uani d . 1 . .
H H11 0.4636 0.5950 0.3986 0.098 Uiso calc R 1 . .
H H10 0.3899 0.5782 0.4667 0.098 Uiso calc R 1 . .
H H12 0.5113 0.6608 0.5091 0.098 Uiso calc R 1 . .
C C6 0.2491(12) 0.9787(10) 0.5540(9) 0.077(3) Uani d . 1 . .
H H13 0.2051 0.9358 0.5784 0.093 Uiso calc R 1 . .
C C7 0.3426(14) 1.0548(11) 0.6304(10) 0.092(4) Uani d . 1 . .
H H14 0.3583 1.0638 0.7038 0.110 Uiso calc R 1 . .
C C8 0.4096(15) 1.1153(11) 0.5953(15) 0.098(5) Uani d . 1 . .
H H15 0.4738 1.1652 0.6454 0.117 Uiso calc R 1 . .
C C9 0.3823(12) 1.1025(9) 0.4859(13) 0.085(4) Uani d . 1 . .
H H16 0.4276 1.1437 0.4611 0.102 Uiso calc R 1 . .
C C10 0.2869(9) 1.0279(7) 0.4123(9) 0.058(2) Uani d . 1 . .
C C11 0.2542(10) 1.0116(7) 0.2937(9) 0.057(2) Uani d . 1 . .
C C12 0.3080(12) 1.0709(9) 0.2434(14) 0.085(4) Uani d . 1 . .
H H17 0.3648 1.1271 0.2829 0.102 Uiso calc R 1 . .
C C13 0.2752(16) 1.0446(13) 0.1327(15) 0.098(5) Uani d . 1 . .
H H18 0.3103 1.0832 0.0975 0.117 Uiso calc R 1 . .
C C14 0.1935(17) 0.9642(12) 0.0776(12) 0.091(4) Uani d . 1 . .
H H19 0.1719 0.9459 0.0041 0.109 Uiso calc R 1 . .
C C15 0.1410(13) 0.9078(9) 0.1301(9) 0.069(3) Uani d . 1 . .
H H20 0.0846 0.8514 0.0911 0.083 Uiso calc R 1 . .
N N1 0.2221(8) 0.9665(5) 0.4471(6) 0.0486(16) Uani d . 1 . .
N N2 0.1687(8) 0.9318(6) 0.2344(6) 0.0525(17) Uani d . 1 . .
O O1 0.2551(7) 0.7497(5) 0.4062(6) 0.0615(17) Uani d . 1 . .
O O2 0.2727(10) 0.7105(7) 0.2563(8) 0.089(2) Uani d . 1 . .
O O3 0.4338(10) 0.7587(8) 0.6577(9) 0.088(3) Uani d D 1 . .
H H21 0.382(12) 0.767(9) 0.685(10) 0.07(4) Uiso d D 1 . .
H H22 0.379(15) 0.763(12) 0.580(10) 0.12(6) Uiso d D 1 . .
Pt Pt1 0.07572(3) 0.85719(3) 0.31606(3) 0.04758(19) Uani d . 1 . .

loop_
_atom_site_aniso_label
_atom_site_aniso_U_11
_atom_site_aniso_U_22
_atom_site_aniso_U_33
_atom_site_aniso_U_12
_atom_site_aniso_U_13
_atom_site_aniso_U_23
C1 0.077(7) 0.052(6) 0.069(7) -0.020(5) 0.031(6) 0.003(5)
C2 0.070(6) 0.095(9) 0.094(8) 0.007(6) 0.057(6) 0.031(7)
C3 0.057(5) 0.067(7) 0.075(7) 0.015(5) 0.033(5) 0.015(5)
C4 0.058(5) 0.050(5) 0.066(6) 0.001(4) 0.036(5) 0.008(5)
C5 0.071(7) 0.076(8) 0.100(9) 0.017(6) 0.050(7) 0.004(6)
C6 0.075(7) 0.102(9) 0.054(6) 0.018(6) 0.036(5) -0.005(6)
C7 0.079(8) 0.108(11) 0.054(6) 0.023(8) 0.018(6) -0.027(7)
C8 0.069(8) 0.082(9) 0.107(12) -0.003(6) 0.030(8) -0.035(8)
C9 0.055(6) 0.068(7) 0.103(10) -0.002(5) 0.029(6) -0.020(7)
C10 0.043(4) 0.049(5) 0.073(6) 0.009(4) 0.027(4) -0.003(4)
C11 0.055(5) 0.055(6) 0.072(6) 0.018(4) 0.042(5) 0.017(5)
C12 0.066(6) 0.070(7) 0.134(12) 0.007(6) 0.067(7) 0.031(8)
C13 0.095(9) 0.120(13) 0.116(12) 0.016(8) 0.083(9) 0.047(10)
C14 0.106(9) 0.121(12) 0.079(8) 0.039(9) 0.072(8) 0.037(8)
C15 0.088(7) 0.078(7) 0.058(6) 0.014(6) 0.051(6) 0.003(5)
N1 0.048(4) 0.051(4) 0.048(4) 0.009(3) 0.029(3) 0.006(3)
N2 0.056(4) 0.058(4) 0.052(4) 0.008(4) 0.036(3) 0.009(4)
O1 0.063(4) 0.062(4) 0.055(4) 0.014(3) 0.032(3) 0.006(3)
O2 0.108(6) 0.095(6) 0.084(6) 0.025(5) 0.067(5) 0.014(5)
O3 0.070(5) 0.118(8) 0.068(5) -0.001(5) 0.035(5) 0.014(5)
Pt1 0.0491(2) 0.0487(3) 0.0473(3) 0.00074(14) 0.02902(18) 0.00514(14)

loop_
_atom_type_symbol
_atom_type_description
_atom_type_scat_dispersion_real
_atom_type_scat_dispersion_imag
_atom_type_scat_source
C C 0.0033 0.0016 'International Tables Vol C Tables 4.2.6.8 and 6.1.1.4'
H H 0.0000 0.0000 'International Tables Vol C Tables 4.2.6.8 and 6.1.1.4'
N N 0.0061 0.0033 'International Tables Vol C Tables 4.2.6.8 and 6.1.1.4'
O O 0.0106 0.0060 'International Tables Vol C Tables 4.2.6.8 and 6.1.1.4'
Pt Pt -1.7033 8.3905 'International Tables Vol C Tables 4.2.6.8 and 6.1.1.4'

loop_
_geom_angle_atom_site_label_1
_geom_angle_atom_site_label_2
_geom_angle_atom_site_label_3
_geom_angle_site_symmetry_1
_geom_angle_site_symmetry_3
_geom_angle
_geom_angle_publ_flag
Pt1 C1 H1 . . 109.5 ?
Pt1 C1 H3 . . 109.5 ?
H1 C1 H3 . . 109.5 ?
Pt1 C1 H2 . . 109.5 ?
H1 C1 H2 . . 109.5 ?
H3 C1 H2 . . 109.5 ?
Pt1 C2 H6 . . 109.5 ?
Pt1 C2 H5 . . 109.5 ?
H6 C2 H5 . . 109.5 ?
Pt1 C2 H4 . . 109.5 ?
H6 C2 H4 . . 109.5 ?
H5 C2 H4 . . 109.5 ?
Pt1 C3 H9 . . 109.5 ?
Pt1 C3 H8 . . 109.5 ?
H9 C3 H8 . . 109.5 ?
Pt1 C3 H7 . . 109.5 ?
H9 C3 H7 . . 109.5 ?
H8 C3 H7 . . 109.5 ?
O2 C4 O1 . . 126.2(9) yes
O2 C4 C5 . . 117.9(10) ?
O1 C4 C5 . . 116.0(10) ?
C4 C5 H11 . . 109.5 ?
C4 C5 H10 . . 109.5 ?
H11 C5 H10 . . 109.5 ?
C4 C5 H12 . . 109.5 ?
H11 C5 H12 . . 109.5 ?
H10 C5 H12 . . 109.5 ?
N1 C6 C7 . . 121.4(13) ?
N1 C6 H13 . . 119.3 ?
C7 C6 H13 . . 119.3 ?
C8 C7 C6 . . 118.8(13) ?
C8 C7 H14 . . 120.6 ?
C6 C7 H14 . . 120.6 ?
C7 C8 C9 . . 119.7(13) ?
C7 C8 H15 . . 120.1 ?
C9 C8 H15 . . 120.1 ?
C8 C9 C10 . . 119.6(14) ?
C8 C9 H16 . . 120.2 ?
C10 C9 H16 . . 120.2 ?
N1 C10 C9 . . 121.2(11) ?
N1 C10 C11 . . 117.4(8) ?
C9 C10 C11 . . 121.4(11) ?
N2 C11 C12 . . 120.2(11) ?
N2 C11 C10 . . 115.6(8) ?
C12 C11 C10 . . 124.2(11) ?
C11 C12 C13 . . 118.7(13) ?
C11 C12 H17 . . 120.6 ?
C13 C12 H17 . . 120.6 ?
C14 C13 C12 . . 119.7(12) ?
C14 C13 H18 . . 120.2 ?
C12 C13 H18 . . 120.2 ?
C13 C14 C15 . . 119.7(13) ?
C13 C14 H19 . . 120.1 ?
C15 C14 H19 . . 120.1 ?
N2 C15 C14 . . 121.9(12) ?
N2 C15 H20 . . 119.1 ?
C14 C15 H20 . . 119.1 ?
C6 N1 C10 . . 119.3(9) ?
C6 N1 Pt1 . . 126.3(8) ?
C10 N1 Pt1 . . 114.4(6) ?
C15 N2 C11 . . 119.8(9) ?
C15 N2 Pt1 . . 124.8(8) ?
C11 N2 Pt1 . . 115.4(6) ?
C4 O1 Pt1 . . 126.0(6) ?
H21 O3 H22 . . 112(10) ?
C3 Pt1 C1 . . 89.0(5) ?
C3 Pt1 C2 . . 89.2(5) ?
C1 Pt1 C2 . . 85.1(5) yes
C3 Pt1 N2 . . 89.6(4) ?
C1 Pt1 N2 . . 99.9(4) yes
C2 Pt1 N2 . . 174.8(5) yes
C3 Pt1 N1 . . 89.8(4) ?
C1 Pt1 N1 . . 176.5(4) yes
C2 Pt1 N1 . . 98.2(4) yes
N2 Pt1 N1 . . 76.7(3) yes
C3 Pt1 O1 . . 176.2(4) yes
C1 Pt1 O1 . . 92.5(4) ?
C2 Pt1 O1 . . 87.4(4) ?
N2 Pt1 O1 . . 93.6(3) ?
N1 Pt1 O1 . . 88.9(3) ?

loop_
_geom_bond_atom_site_label_1
_geom_bond_atom_site_label_2
_geom_bond_site_symmetry_2
_geom_bond_distance
_geom_bond_publ_flag
C1 Pt1 . 2.036(10) yes
C1 H1 . 0.9600 ?
C1 H3 . 0.9600 ?
C1 H2 . 0.9600 ?
C2 Pt1 . 2.041(11) yes
C2 H6 . 0.9600 ?
C2 H5 . 0.9600 ?
C2 H4 . 0.9600 ?
C3 Pt1 . 2.032(9) yes
C3 H9 . 0.9600 ?
C3 H8 . 0.9600 ?
C3 H7 . 0.9600 ?
C4 O2 . 1.258(13) yes
C4 O1 . 1.259(12) yes
C4 C5 . 1.518(14) ?
C5 H11 . 0.9600 ?
C5 H10 . 0.9600 ?
C5 H12 . 0.9600 ?
C6 N1 . 1.335(13) ?
C6 C7 . 1.403(18) ?
C6 H13 . 0.9300 ?
C7 C8 . 1.36(2) ?
C7 H14 . 0.9300 ?
C8 C9 . 1.37(2) ?
C8 H15 . 0.9300 ?
C9 C10 . 1.382(15) ?
C9 H16 . 0.9300 ?
C10 N1 . 1.345(13) ?
C10 C11 . 1.474(15) ?
C11 N2 . 1.349(13) ?
C11 C12 . 1.391(15) ?
C12 C13 . 1.40(2) ?
C12 H17 . 0.9300 ?
C13 C14 . 1.33(2) ?
C13 H18 . 0.9300 ?
C14 C15 . 1.381(17) ?
C14 H19 . 0.9300 ?
C15 N2 . 1.326(12) ?
C15 H20 . 0.9300 ?
N1 Pt1 . 2.161(7) yes
N2 Pt1 . 2.152(7) yes
O1 Pt1 . 2.168(6) yes
O3 H21 . 0.85(9) ?
O3 H22 . 0.88(11) ?

loop_
_geom_hbond_atom_site_label_D
_geom_hbond_atom_site_label_H
_geom_hbond_atom_site_label_A
_geom_hbond_site_symmetry_A
_geom_hbond_distance_DH
_geom_hbond_distance_HA
_geom_hbond_distance_DA
_geom_hbond_angle_DHA
_geom_hbond_publ_flag
O3 H22 O1 . 0.88(11) 1.96(11) 2.836(12) 172(15) yes
O3 H21 O2 4_576 0.85(9) 1.96(10) 2.810(14) 177(11) yes

loop_
_geom_torsion_atom_site_label_1
_geom_torsion_atom_site_label_2
_geom_torsion_atom_site_label_3
_geom_torsion_atom_site_label_4
_geom_torsion_site_symmetry_1
_geom_torsion_site_symmetry_2
_geom_torsion_site_symmetry_3
_geom_torsion_site_symmetry_4
_geom_torsion
_geom_torsion_publ_flag
N1 C6 C7 C8 . . . . -1.9(18) ?
C6 C7 C8 C9 . . . . 2(2) ?
C7 C8 C9 C10 . . . . -0.1(19) ?
C8 C9 C10 N1 . . . . -1.1(16) ?
C8 C9 C10 C11 . . . . 179.9(10) ?
N1 C10 C11 N2 . . . . -4.0(12) ?
C9 C10 C11 N2 . . . . 175.0(9) ?
N1 C10 C11 C12 . . . . 177.5(9) ?
C9 C10 C11 C12 . . . . -3.5(14) ?
N2 C11 C12 C13 . . . . -1.7(15) ?
C10 C11 C12 C13 . . . . 176.7(10) ?
C11 C12 C13 C14 . . . . 0.2(19) ?
C12 C13 C14 C15 . . . . 0(2) ?
C13 C14 C15 N2 . . . . 0.5(18) ?
C7 C6 N1 C10 . . . . 0.7(15) ?
C7 C6 N1 Pt1 . . . . -177.7(8) ?
C9 C10 N1 C6 . . . . 0.8(13) ?
C11 C10 N1 C6 . . . . 179.8(8) ?
C9 C10 N1 Pt1 . . . . 179.3(7) ?
C11 C10 N1 Pt1 . . . . -1.7(10) ?
C14 C15 N2 C11 . . . . -2.0(15) ?
C14 C15 N2 Pt1 . . . . 174.0(8) ?
C12 C11 N2 C15 . . . . 2.6(13) ?
C10 C11 N2 C15 . . . . -176.0(8) ?
C12 C11 N2 Pt1 . . . . -173.8(7) ?
C10 C11 N2 Pt1 . . . . 7.6(9) ?
O2 C4 O1 Pt1 . . . . 3.0(15) ?
C5 C4 O1 Pt1 . . . . -177.2(7) ?
C15 N2 Pt1 C3 . . . . -92.8(8) ?
C11 N2 Pt1 C3 . . . . 83.5(7) ?
C15 N2 Pt1 C1 . . . . -3.8(9) ?
C11 N2 Pt1 C1 . . . . 172.4(6) ?
C15 N2 Pt1 N1 . . . . 177.3(8) ?
C11 N2 Pt1 N1 . . . . -6.4(6) ?
C15 N2 Pt1 O1 . . . . 89.3(8) ?
C11 N2 Pt1 O1 . . . . -94.5(6) ?
C6 N1 Pt1 C3 . . . . 93.0(9) ?
C10 N1 Pt1 C3 . . . . -85.4(7) ?
C6 N1 Pt1 C2 . . . . 3.8(9) ?
C10 N1 Pt1 C2 . . . . -174.6(6) ?
C6 N1 Pt1 N2 . . . . -177.4(8) ?
C10 N1 Pt1 N2 . . . . 4.2(6) ?
C6 N1 Pt1 O1 . . . . -83.4(8) ?
C10 N1 Pt1 O1 . . . . 98.2(6) ?
C4 O1 Pt1 C1 . . . . 53.9(8) ?
C4 O1 Pt1 C2 . . . . 138.9(9) ?
C4 O1 Pt1 N2 . . . . -46.2(8) ?
C4 O1 Pt1 N1 . . . . -122.8(8) ?
